data_7117517
loop_
_publ_author_name
'Masaki Yamamura'
'Kimiya Sukegawa'
'Tatsuya Nabeshima'

_publ_section_title
;
 Tuning the depth of bowl-shaped phosphine hosts: capsule and pseudo-cage
 architectures in host-guest complexes with C60 fullerene
;
_journal_name_full Chem.Commun.
_journal_page_first 12080
_journal_paper_doi 10.1039/C5cc04194E
_journal_volume 51
_journal_year 2015
_chemical_formula_sum 'C42 H21 O3 P'
_chemical_formula_weight 604.56
_chemical_name_systematic
;
 ?
;
_space_group_crystal_system orthorhombic
_space_group_IT_number 18
_space_group_name_Hall 'P 2 2ab'
_space_group_name_H-M_alt 'P 21 21 2'
_symmetry_space_group_name_Hall 'P 2 2ab'
_symmetry_space_group_name_H-M 'P 21 21 2'
_atom_sites_solution_hydrogens geom
_audit_creation_method SHELXL-2014
_audit_update_record
;
2015-04-21 deposited with the CCDC.
2015-06-16 downloaded from the CCDC.
;
_cell_angle_alpha 90
_cell_angle_beta 90
_cell_angle_gamma 90
_cell_formula_units_Z 8
_cell_length_a 30.262(14)
_cell_length_b 51.48(2)
_cell_length_c 4.0818(19)
_cell_measurement_reflns_used 821
_cell_measurement_temperature 120(2)
_cell_measurement_theta_max 25.00
_cell_measurement_theta_min 3.11
_cell_volume 6359(5)
_computing_cell_refinement 'Bruker SAINT'
_computing_data_collection 'Bruker APEX2'
_computing_data_reduction 'Bruker SAINT'
_computing_molecular_graphics 'Bruker SHELXTL'
_computing_publication_material 'Bruker SHELXTL'
_computing_structure_refinement 'SHELXL-2014 (Sheldrick, 2014)'
_computing_structure_solution 'SHELXD-2014 (Sheldrick, 2014)'
_diffrn_ambient_temperature 120(2)
_diffrn_measured_fraction_theta_full 0.806
_diffrn_measured_fraction_theta_max 0.997
_diffrn_measurement_device_type 'Bruker APEX-II CCD'
_diffrn_measurement_method '\f and \w scans'
_diffrn_radiation_monochromator graphite
_diffrn_radiation_source 'fine-focus sealed tube'
_diffrn_radiation_type MoK\a
_diffrn_radiation_wavelength 0.71073
_diffrn_reflns_av_R_equivalents 0.1301
_diffrn_reflns_av_unetI/netI 0.1595
_diffrn_reflns_laue_measured_fraction_full 0.806
_diffrn_reflns_laue_measured_fraction_max 0.997
_diffrn_reflns_limit_h_max 32
_diffrn_reflns_limit_h_min -33
_diffrn_reflns_limit_k_max 57
_diffrn_reflns_limit_k_min -55
_diffrn_reflns_limit_l_max 4
_diffrn_reflns_limit_l_min -4
_diffrn_reflns_number 33744
_diffrn_reflns_point_group_measured_fraction_full 0.797
_diffrn_reflns_point_group_measured_fraction_max 0.997
_diffrn_reflns_theta_full 25.242
_diffrn_reflns_theta_max 23.226
_diffrn_reflns_theta_min 1.039
_exptl_absorpt_coefficient_mu 0.126
_exptl_absorpt_correction_T_max 0.999
_exptl_absorpt_correction_T_min 0.998
_exptl_absorpt_correction_type empirical
_exptl_crystal_colour colorless
_exptl_crystal_density_diffrn 1.263
_exptl_crystal_density_meas ?
_exptl_crystal_description fiber
_exptl_crystal_F_000 2496
_exptl_crystal_size_max 0.400
_exptl_crystal_size_mid 0.010
_exptl_crystal_size_min 0.010
_refine_diff_density_max 0.676
_refine_diff_density_min -0.332
_refine_diff_density_rms 0.077
_refine_ls_abs_structure_details
;
 Flack x determined using 1473 quotients [(I+)-(I-)]/[(I+)+(I-)]
 (Parsons, Flack and Wagner, Acta Cryst. B69 (2013) 249-259).
;
_refine_ls_abs_structure_Flack -0.09(16)
_refine_ls_extinction_coef .
_refine_ls_extinction_method none
_refine_ls_goodness_of_fit_ref 1.084
_refine_ls_hydrogen_treatment constr
_refine_ls_matrix_type full
_refine_ls_number_parameters 819
_refine_ls_number_reflns 9120
_refine_ls_number_restraints 0
_refine_ls_restrained_S_all 1.084
_refine_ls_R_factor_all 0.1426
_refine_ls_R_factor_gt 0.0901
_refine_ls_shift/su_max 0.000
_refine_ls_shift/su_mean 0.000
_refine_ls_structure_factor_coef Fsqd
_refine_ls_weighting_details 'w=1/[\s^2^(Fo^2^)+(0.0500P)^2^+4.0000P] where P=(Fo^2^+2Fc^2^)/3'
_refine_ls_weighting_scheme calc
_refine_ls_wR_factor_gt 0.1675
_refine_ls_wR_factor_ref 0.1854
_reflns_Friedel_coverage 0.672
_reflns_friedel_fraction_full 0.783
_reflns_friedel_fraction_max 0.996
_reflns_number_gt 5424
_reflns_number_total 9120
_reflns_threshold_expression 'I > 2\s(I)'
_cod_data_source_file c5cc04194e2-e4.cif
_cod_data_source_block chiralp3_a_sqd
_cod_depositor_comments
;
The following automatic conversions were performed:

'_exptl_crystal_density_meas' value 'not measured' was changed to '?'
- the value is perceived as not measured.

Automatic conversion script
Id: cif_fix_values 3392 2015-05-12 13:50:21Z andrius 
;
_cod_database_code 7117517
_shelx_space_group_comment
;
The symmetry employed for this shelxl refinement is uniquely defined
by the following loop, which should always be used as a source of
symmetry information in preference to the above space-group names.
They are only intended as comments.
;
_shelx_estimated_absorpt_t_min 0.951
_shelx_estimated_absorpt_t_max 0.999
_shelxl_version_number 2014-3

loop_
_space_group_symop_operation_xyz
'x, y, z'
'-x, -y, z'
'-x+1/2, y+1/2, -z'
'x+1/2, -y+1/2, -z'

loop_
_atom_site_label
_atom_site_type_symbol
_atom_site_fract_x
_atom_site_fract_y
_atom_site_fract_z
_atom_site_U_iso_or_equiv
_atom_site_adp_type
_atom_site_occupancy
_atom_site_site_symmetry_order
_atom_site_calc_flag
_atom_site_refinement_flags_posn
_atom_site_refinement_flags_adp
_atom_site_refinement_flags_occupancy
_atom_site_disorder_assembly
_atom_site_disorder_group
P1 P 0.61925(9) 0.72850(5) -0.0902(7) 0.0228(7) Uani 1 1 d . . . . .
P2 P 0.78569(9) 0.44950(5) 1.0629(7) 0.0269(7) Uani 1 1 d . . . . .
O1 O 0.70899(19) 0.41992(12) 0.7850(17) 0.0257(17) Uani 1 1 d . . . . .
O2 O 0.54628(19) 0.76113(12) 0.1847(15) 0.0201(17) Uani 1 1 d . . . . .
O3 O 0.6061(2) 0.67486(12) 0.1802(18) 0.0304(19) Uani 1 1 d . . . . .
O4 O 0.8673(2) 0.42495(12) 0.7829(17) 0.0255(17) Uani 1 1 d . . . . .
O5 O 0.7809(2) 0.50334(12) 0.7746(17) 0.0290(18) Uani 1 1 d . . . . .
O6 O 0.70324(19) 0.74829(12) 0.2093(16) 0.0250(17) Uani 1 1 d . . . . .
C1 C 0.5044(3) 0.72601(18) 0.424(2) 0.017(2) Uiso 1 1 d . . . . .
C2 C 0.6732(3) 0.78755(18) 0.442(2) 0.019(2) Uani 1 1 d . . . . .
C3 C 0.6480(3) 0.68519(19) 0.247(2) 0.020(2) Uani 1 1 d . . . . .
C4 C 0.5409(3) 0.73484(18) 0.240(2) 0.019(2) Uani 1 1 d . . . . .
C5 C 0.8317(3) 0.38765(18) 0.547(2) 0.020(2) Uani 1 1 d . . . . .
C6 C 0.7504(4) 0.80224(19) 0.663(3) 0.027(3) Uani 1 1 d . . . . .
C7 C 0.7935(3) 0.81045(18) 0.772(3) 0.024(3) Uani 1 1 d . . . . .
C8 C 0.3673(3) 0.7618(2) 0.849(2) 0.025(3) Uani 1 1 d . . . . .
H1 H 0.3685 0.7439 0.9031 0.030 Uiso 1 1 calc R U . . .
C9 C 0.6963(3) 0.72192(18) 0.261(2) 0.018(2) Uani 1 1 d . . . . .
C10 C 0.8206(3) 0.4901(2) 0.719(3) 0.027(3) Uani 1 1 d . . . . .
C11 C 0.6786(3) 0.67029(18) 0.425(3) 0.022(2) Uani 1 1 d . . . . .
C12 C 0.6663(3) 0.76480(19) 0.269(2) 0.021(2) Uani 1 1 d . . . . .
C13 C 0.4018(3) 0.7731(2) 0.687(2) 0.028(3) Uani 1 1 d . . . . .
C14 C 0.5689(3) 0.4109(2) 0.255(3) 0.032(3) Uani 1 1 d . . . . .
C15 C 0.8530(3) 0.50333(19) 0.530(2) 0.022(3) Uani 1 1 d . . . . .
C16 C 0.7503(3) 0.4081(2) 0.721(3) 0.029(3) Uani 1 1 d . . . . .
C17 C 0.6586(3) 0.71033(18) 0.145(2) 0.018(2) Uani 1 1 d . . . . .
C18 C 0.6254(3) 0.75777(17) 0.147(2) 0.019(3) Uani 1 1 d . . . . .
C19 C 0.6347(3) 0.80176(19) 0.520(2) 0.027(3) Uani 1 1 d . . . . .
H2 H 0.6377 0.8176 0.6365 0.032 Uiso 1 1 calc R U . . .
C20 C 0.5891(3) 0.77101(19) 0.262(3) 0.024(3) Uani 1 1 d . . . . .
C21 C 0.9522(3) 0.36467(19) 0.235(3) 0.023(3) Uani 1 1 d . . . . .
C22 C 0.7988(3) 0.83327(18) 0.952(3) 0.026(3) Uani 1 1 d . . . . .
H3 H 0.7735 0.8431 1.0115 0.031 Uiso 1 1 calc R U . . .
C23 C 0.6471(4) 0.5958(2) 0.643(3) 0.033(3) Uani 1 1 d . . . . .
C24 C 0.6735(3) 0.4829(2) 0.463(3) 0.030(3) Uani 1 1 d . . . . .
H4 H 0.6486 0.4906 0.3590 0.035 Uiso 1 1 calc R U . . .
C25 C 0.5359(3) 0.68302(19) 0.430(3) 0.026(3) Uani 1 1 d . . . . .
H5 H 0.5349 0.6655 0.5040 0.031 Uiso 1 1 calc R U . . .
C26 C 0.7269(3) 0.70808(19) 0.444(2) 0.021(2) Uani 1 1 d . . . . .
H6 H 0.7532 0.7162 0.5216 0.026 Uiso 1 1 calc R U . . .
C27 C 0.7931(3) 0.37482(18) 0.479(2) 0.024(3) Uani 1 1 d . . . . .
H7 H 0.7946 0.3583 0.3766 0.029 Uiso 1 1 calc R U . . .
C28 C 0.7430(3) 0.4877(2) 0.716(3) 0.023(3) Uani 1 1 d . . . . .
C29 C 0.7513(3) 0.38519(19) 0.553(3) 0.024(3) Uani 1 1 d . . . . .
H8 H 0.7249 0.3766 0.4893 0.029 Uiso 1 1 calc R U . . .
C30 C 0.8270(3) 0.46537(19) 0.823(2) 0.020(2) Uani 1 1 d . . . . .
C31 C 0.5016(3) 0.69998(18) 0.501(2) 0.027(3) Uani 1 1 d . . . . .
H9 H 0.4756 0.6936 0.6036 0.032 Uiso 1 1 calc R U . . .
C32 C 0.5928(3) 0.79343(18) 0.433(3) 0.028(3) Uani 1 1 d . . . . .
H10 H 0.5674 0.8032 0.4919 0.034 Uiso 1 1 calc R U . . .
C33 C 0.4699(3) 0.74362(19) 0.514(3) 0.027(3) Uani 1 1 d . . . . .
C34 C 0.7070(3) 0.44660(19) 0.723(2) 0.026(3) Uiso 1 1 d . . . . .
C35 C 0.8284(3) 0.4106(2) 0.724(3) 0.025(3) Uani 1 1 d . . . . .
C36 C 0.6714(3) 0.45668(19) 0.542(3) 0.033(3) Uani 1 1 d . . . . .
C37 C 0.5709(3) 0.69167(18) 0.253(3) 0.022(2) Uani 1 1 d . . . . .
C38 C 0.5725(3) 0.71720(19) 0.141(2) 0.022(3) Uani 1 1 d . . . . .
C39 C 0.4008(3) 0.7994(2) 0.620(3) 0.031(3) Uani 1 1 d . . . . .
H11 H 0.4251 0.8076 0.5141 0.037 Uiso 1 1 calc R U . . .
C40 C 0.7183(3) 0.68192(18) 0.511(2) 0.025(3) Uani 1 1 d . . . . .
H12 H 0.7401 0.6718 0.6193 0.030 Uiso 1 1 calc R U . . .
C41 C 0.6075(3) 0.5860(2) 0.533(3) 0.035(3) Uani 1 1 d . . . . .
H13 H 0.5876 0.5969 0.4177 0.042 Uiso 1 1 calc R U . . .
C42 C 0.6592(3) 0.6220(2) 0.576(3) 0.020(2) Uani 1 1 d . . . . .
C43 C 0.9084(4) 0.37215(18) 0.338(3) 0.029(3) Uani 1 1 d . . . . .
C44 C 0.7157(4) 0.79552(18) 0.560(3) 0.030(3) Uani 1 1 d . . . . .
C45 C 0.8288(4) 0.5763(2) 0.193(3) 0.032(3) Uani 1 1 d . . . . .
C46 C 0.4977(4) 0.3806(2) 0.088(3) 0.044(3) Uani 1 1 d . . . . .
H14 H 0.4731 0.3701 0.0309 0.052 Uiso 1 1 calc R U . . .
C47 C 0.7096(4) 0.4984(2) 0.527(3) 0.032(3) Uani 1 1 d . . . . .
H15 H 0.7116 0.5156 0.4452 0.038 Uiso 1 1 calc R U . . .
C48 C 0.9875(3) 0.3804(2) 0.312(3) 0.039(3) Uani 1 1 d . . . . .
H16 H 0.9834 0.3960 0.4339 0.047 Uiso 1 1 calc R U . . .
C49 C 0.7415(3) 0.4624(2) 0.827(2) 0.021(3) Uani 1 1 d . . . . .
C50 C 0.8761(4) 0.8271(2) 0.963(3) 0.043(3) Uani 1 1 d . . . . .
H17 H 0.9047 0.8331 1.0232 0.052 Uiso 1 1 calc R U . . .
C51 C 0.8641(3) 0.45169(19) 0.718(3) 0.027(3) Uani 1 1 d . . . . .
C52 C 0.8390(3) 0.5500(2) 0.311(3) 0.028(3) Uani 1 1 d . . . . .
C53 C 0.8399(4) 0.8417(2) 1.045(3) 0.041(3) Uani 1 1 d . . . . .
H18 H 0.8432 0.8574 1.1642 0.049 Uiso 1 1 calc R U . . .
C54 C 0.8913(3) 0.48897(19) 0.450(3) 0.033(3) Uani 1 1 d . . . . .
H19 H 0.9143 0.4973 0.3319 0.039 Uiso 1 1 calc R U . . .
C55 C 0.8739(4) 0.37861(18) 0.436(3) 0.026(3) Uani 1 1 d . . . . .
C56 C 0.8461(3) 0.5289(2) 0.412(3) 0.032(3) Uani 1 1 d . . . . .
C57 C 0.3298(3) 0.8027(2) 0.863(3) 0.031(3) Uani 1 1 d . . . . .
H20 H 0.3048 0.8128 0.9210 0.037 Uiso 1 1 calc R U . . .
C58 C 0.4392(4) 0.7578(2) 0.596(3) 0.030(3) Uani 1 1 d . . . . .
C59 C 0.8966(3) 0.46343(19) 0.537(3) 0.029(3) Uani 1 1 d . . . . .
H21 H 0.9222 0.4541 0.4739 0.035 Uiso 1 1 calc R U . . .
C60 C 0.6056(3) 0.4278(2) 0.349(3) 0.031(3) Uani 1 1 d . . . . .
C61 C 0.8591(3) 0.5899(2) 0.005(3) 0.039(3) Uani 1 1 d . . . . .
H22 H 0.8865 0.5821 -0.0497 0.047 Uiso 1 1 calc R U . . .
C62 C 0.7891(3) 0.42009(18) 0.834(2) 0.019(2) Uani 1 1 d . . . . .
C63 C 0.5323(4) 0.4223(2) 0.098(3) 0.047(3) Uani 1 1 d . . . . .
H23 H 0.5318 0.4403 0.0469 0.056 Uiso 1 1 calc R U . . .
C64 C 0.6676(3) 0.6441(2) 0.512(3) 0.029(3) Uani 1 1 d . . . . .
C65 C 0.5691(3) 0.3852(2) 0.321(3) 0.044(4) Uani 1 1 d . . . . .
H24 H 0.5941 0.3777 0.4259 0.053 Uiso 1 1 calc R U . . .
C66 C 0.8311(4) 0.7959(2) 0.691(3) 0.035(3) Uani 1 1 d . . . . .
H25 H 0.8285 0.7805 0.5639 0.042 Uiso 1 1 calc R U . . .
C67 C 1.0361(4) 0.3498(3) 0.035(3) 0.043(3) Uani 1 1 d . . . . .
H26 H 1.0650 0.3446 -0.0290 0.051 Uiso 1 1 calc R U . . .
C68 C 0.9586(3) 0.3421(2) 0.057(3) 0.036(3) Uani 1 1 d . . . . .
H27 H 0.9339 0.3317 0.0018 0.044 Uiso 1 1 calc R U . . .
C69 C 0.8722(4) 0.8043(2) 0.799(3) 0.042(3) Uani 1 1 d . . . . .
H28 H 0.8977 0.7940 0.7581 0.050 Uiso 1 1 calc R U . . .
C70 C 0.3311(3) 0.7763(2) 0.934(3) 0.031(3) Uani 1 1 d . . . . .
H29 H 0.3069 0.7682 1.0427 0.038 Uiso 1 1 calc R U . . .
C71 C 1.0007(4) 0.3345(2) -0.042(3) 0.041(3) Uani 1 1 d . . . . .
H30 H 1.0047 0.3189 -0.1625 0.049 Uiso 1 1 calc R U . . .
C72 C 0.6359(4) 0.4404(2) 0.444(3) 0.037(3) Uani 1 1 d . . . . .
C73 C 0.6765(4) 0.5795(2) 0.816(3) 0.034(3) Uani 1 1 d . . . . .
H31 H 0.7039 0.5860 0.8939 0.041 Uiso 1 1 calc R U . . .
C74 C 0.3647(4) 0.8137(2) 0.708(3) 0.037(3) Uani 1 1 d . . . . .
H32 H 0.3640 0.8318 0.6607 0.044 Uiso 1 1 calc R U . . .
C75 C 0.7885(4) 0.5873(2) 0.270(3) 0.041(3) Uani 1 1 d . . . . .
H33 H 0.7673 0.5778 0.3922 0.049 Uiso 1 1 calc R U . . .
C76 C 0.5339(4) 0.3698(2) 0.240(4) 0.050(4) Uani 1 1 d . . . . .
H34 H 0.5345 0.3517 0.2886 0.060 Uiso 1 1 calc R U . . .
C77 C 1.0300(4) 0.3729(3) 0.207(3) 0.048(4) Uani 1 1 d . . . . .
H35 H 1.0547 0.3837 0.2528 0.058 Uiso 1 1 calc R U . . .
C78 C 0.8096(5) 0.6260(2) -0.019(3) 0.055(4) Uani 1 1 d . . . . .
H36 H 0.8030 0.6431 -0.0914 0.066 Uiso 1 1 calc R U . . .
C79 C 0.8498(4) 0.6149(2) -0.103(3) 0.043(3) Uani 1 1 d . . . . .
H37 H 0.8705 0.6242 -0.2316 0.052 Uiso 1 1 calc R U . . .
C80 C 0.5964(4) 0.5599(2) 0.590(4) 0.054(4) Uani 1 1 d . . . . .
H38 H 0.5695 0.5529 0.5089 0.065 Uiso 1 1 calc R U . . .
C81 C 0.7792(4) 0.6128(2) 0.164(4) 0.060(4) Uani 1 1 d . . . . .
H39 H 0.7519 0.6208 0.2205 0.072 Uiso 1 1 calc R U . . .
C82 C 0.6646(5) 0.5539(2) 0.871(3) 0.051(4) Uani 1 1 d . . . . .
H40 H 0.6844 0.5427 0.9834 0.061 Uiso 1 1 calc R U . . .
C83 C 0.4971(4) 0.4063(2) 0.022(3) 0.047(3) Uani 1 1 d . . . . .
H41 H 0.4718 0.4136 -0.0808 0.056 Uiso 1 1 calc R U . . .
C84 C 0.6254(5) 0.5445(2) 0.767(3) 0.057(4) Uani 1 1 d . . . . .
H42 H 0.6175 0.5271 0.8168 0.069 Uiso 1 1 calc R U . . .

loop_
_atom_site_aniso_label
_atom_site_aniso_U_11
_atom_site_aniso_U_22
_atom_site_aniso_U_33
_atom_site_aniso_U_23
_atom_site_aniso_U_13
_atom_site_aniso_U_12
P1 0.0212(15) 0.0305(17) 0.0165(14) -0.0007(14) 0.0021(14) 0.0018(13)
P2 0.0278(16) 0.0344(17) 0.0183(15) -0.0015(15) 0.0016(15) 0.0032(14)
O1 0.010(4) 0.027(4) 0.040(4) 0.006(3) 0.000(4) 0.001(3)
O2 0.016(4) 0.027(4) 0.018(4) 0.001(3) -0.001(3) 0.002(3)
O3 0.012(4) 0.027(4) 0.052(5) -0.010(4) -0.009(4) 0.007(3)
O4 0.018(4) 0.020(4) 0.038(5) 0.005(4) -0.003(4) -0.001(3)
O5 0.026(4) 0.019(4) 0.042(5) -0.006(4) -0.010(4) 0.005(3)
O6 0.017(4) 0.020(4) 0.038(4) -0.003(3) 0.000(4) -0.006(3)
C2 0.021(6) 0.023(6) 0.013(5) 0.001(5) 0.001(5) -0.001(5)
C3 0.018(6) 0.030(6) 0.013(6) -0.013(5) 0.005(5) -0.002(5)
C4 0.019(6) 0.020(6) 0.017(6) -0.004(5) -0.003(5) 0.004(5)
C5 0.019(6) 0.022(6) 0.021(6) 0.002(5) -0.002(5) 0.001(5)
C6 0.024(7) 0.025(6) 0.033(8) 0.008(5) 0.002(6) -0.006(5)
C7 0.023(6) 0.024(6) 0.027(6) 0.012(5) 0.000(6) 0.008(5)
C8 0.029(7) 0.028(6) 0.017(6) 0.001(5) -0.003(5) -0.008(5)
C9 0.014(6) 0.027(6) 0.013(5) -0.010(5) 0.002(5) -0.003(5)
C10 0.025(6) 0.039(7) 0.017(6) -0.014(6) -0.002(5) -0.008(6)
C11 0.020(6) 0.024(6) 0.023(6) -0.006(5) 0.005(5) 0.004(5)
C12 0.025(6) 0.025(6) 0.012(6) 0.002(5) 0.006(5) 0.003(5)
C13 0.015(6) 0.044(8) 0.023(7) -0.009(6) 0.000(5) 0.009(6)
C14 0.016(6) 0.034(7) 0.045(7) 0.001(6) 0.015(6) 0.004(5)
C15 0.026(6) 0.026(6) 0.014(6) -0.011(5) -0.010(5) -0.003(5)
C16 0.012(6) 0.047(8) 0.027(7) 0.007(6) 0.003(5) 0.000(5)
C17 0.020(6) 0.019(6) 0.014(6) -0.004(5) 0.000(5) 0.007(5)
C18 0.032(7) 0.011(5) 0.015(6) 0.000(4) -0.010(5) -0.007(5)
C19 0.037(7) 0.023(6) 0.021(7) 0.000(5) 0.003(6) 0.004(5)
C20 0.026(6) 0.021(6) 0.025(6) 0.003(6) -0.005(5) 0.008(5)
C21 0.014(6) 0.025(6) 0.031(7) 0.006(6) -0.006(5) -0.003(5)
C22 0.023(6) 0.024(6) 0.031(6) -0.003(6) 0.000(6) 0.002(5)
C23 0.036(7) 0.027(7) 0.035(8) -0.010(6) 0.010(6) 0.001(6)
C24 0.022(6) 0.031(7) 0.036(7) -0.003(6) 0.009(6) 0.016(5)
C25 0.019(6) 0.019(6) 0.040(7) 0.004(6) -0.011(6) -0.011(5)
C26 0.010(5) 0.037(7) 0.017(6) -0.011(6) -0.006(5) 0.000(5)
C27 0.016(6) 0.017(6) 0.039(7) 0.001(5) -0.001(6) 0.004(5)
C28 0.019(6) 0.030(7) 0.018(6) -0.012(6) 0.006(5) 0.001(5)
C29 0.019(6) 0.025(6) 0.029(6) 0.000(6) -0.002(5) -0.004(5)
C30 0.029(6) 0.018(6) 0.012(6) -0.002(5) -0.002(5) -0.010(5)
C31 0.023(6) 0.031(6) 0.028(7) 0.000(5) 0.003(6) 0.004(5)
C32 0.018(6) 0.020(6) 0.048(7) -0.004(6) 0.001(6) 0.006(5)
C33 0.023(6) 0.032(7) 0.025(7) -0.007(6) 0.001(6) -0.002(5)
C35 0.022(6) 0.032(7) 0.020(6) 0.006(6) 0.001(5) -0.002(5)
C36 0.034(7) 0.024(7) 0.042(8) -0.003(6) 0.015(6) -0.006(5)
C37 0.026(6) 0.020(6) 0.020(6) -0.009(5) -0.007(6) -0.008(5)
C38 0.023(6) 0.028(6) 0.013(6) 0.000(5) -0.003(5) -0.006(5)
C39 0.021(6) 0.034(7) 0.038(8) -0.014(6) 0.020(6) -0.010(5)
C40 0.017(6) 0.024(6) 0.034(7) -0.001(5) 0.005(6) 0.000(5)
C41 0.012(6) 0.041(8) 0.051(8) -0.015(7) -0.007(6) 0.008(5)
C42 0.015(6) 0.019(6) 0.027(6) -0.005(6) -0.005(5) 0.010(5)
C43 0.045(8) 0.013(6) 0.028(7) -0.008(5) 0.013(6) 0.000(5)
C44 0.030(7) 0.027(6) 0.033(7) -0.001(6) -0.004(6) 0.007(6)
C45 0.028(7) 0.023(6) 0.045(8) -0.012(6) 0.000(6) -0.001(6)
C46 0.028(7) 0.051(8) 0.053(8) 0.001(7) 0.010(7) -0.024(6)
C47 0.041(7) 0.027(6) 0.028(7) -0.005(6) -0.001(7) -0.004(6)
C48 0.031(7) 0.045(7) 0.040(8) -0.002(6) 0.020(6) 0.001(6)
C49 0.022(6) 0.033(7) 0.007(6) -0.002(5) -0.002(5) 0.005(5)
C50 0.023(7) 0.049(8) 0.058(9) 0.014(7) -0.006(7) -0.003(6)
C51 0.021(6) 0.023(6) 0.037(7) -0.002(6) -0.011(6) -0.008(5)
C52 0.019(6) 0.038(7) 0.028(7) -0.014(6) 0.004(5) -0.007(6)
C53 0.035(7) 0.049(8) 0.038(7) 0.003(7) -0.024(7) -0.019(6)
C54 0.021(6) 0.027(7) 0.049(8) 0.004(6) 0.003(6) -0.010(5)
C55 0.033(7) 0.020(6) 0.024(6) 0.003(5) 0.000(6) -0.005(5)
C56 0.020(6) 0.025(7) 0.051(8) -0.013(7) 0.000(6) -0.005(5)
C57 0.011(6) 0.046(8) 0.036(8) -0.022(6) -0.013(6) 0.009(5)
C58 0.028(7) 0.034(7) 0.029(7) -0.008(6) -0.004(6) -0.015(6)
C59 0.014(6) 0.033(7) 0.041(7) -0.005(6) 0.003(6) -0.005(5)
C60 0.014(6) 0.033(7) 0.046(8) -0.002(6) 0.003(6) 0.001(5)
C61 0.023(6) 0.031(7) 0.063(9) 0.004(7) -0.010(7) 0.001(5)
C62 0.025(6) 0.024(6) 0.009(5) -0.004(4) -0.001(5) -0.002(5)
C63 0.034(7) 0.039(7) 0.067(9) 0.007(7) 0.001(7) 0.000(6)
C64 0.009(6) 0.042(8) 0.034(8) -0.002(6) -0.010(5) 0.005(5)
C65 0.015(6) 0.027(7) 0.089(11) 0.024(7) 0.003(7) 0.007(6)
C66 0.035(7) 0.029(7) 0.039(8) 0.007(6) 0.020(6) 0.014(6)
C67 0.019(7) 0.085(10) 0.024(7) 0.005(7) -0.004(6) 0.016(7)
C68 0.020(6) 0.044(8) 0.044(8) 0.006(7) 0.009(6) 0.007(5)
C69 0.018(7) 0.046(8) 0.061(9) 0.020(7) 0.017(7) 0.020(6)
C70 0.015(6) 0.038(7) 0.041(7) -0.010(6) 0.007(6) -0.008(5)
C71 0.025(7) 0.047(7) 0.050(8) -0.003(7) 0.007(7) 0.006(6)
C72 0.027(7) 0.039(7) 0.044(8) 0.000(7) 0.006(7) 0.014(6)
C73 0.046(8) 0.032(7) 0.025(7) -0.005(6) 0.008(6) 0.009(6)
C74 0.030(7) 0.029(7) 0.051(8) 0.001(6) -0.011(7) 0.011(6)
C75 0.036(7) 0.036(7) 0.052(8) -0.011(6) 0.005(7) 0.005(6)
C76 0.028(7) 0.033(7) 0.087(11) 0.002(7) 0.022(8) -0.007(6)
C77 0.036(8) 0.066(9) 0.043(8) 0.004(8) 0.006(7) -0.017(7)
C78 0.075(11) 0.021(7) 0.070(11) -0.020(7) -0.041(9) 0.002(7)
C79 0.041(8) 0.040(8) 0.050(8) 0.011(7) -0.017(7) -0.022(6)
C80 0.034(8) 0.031(8) 0.098(12) -0.031(8) 0.020(8) -0.016(6)
C81 0.045(9) 0.037(8) 0.099(13) -0.020(8) -0.016(9) 0.008(7)
C82 0.073(10) 0.027(8) 0.053(9) 0.001(7) 0.005(8) 0.026(7)
C83 0.036(8) 0.060(9) 0.044(9) 0.012(8) -0.011(7) 0.004(7)
C84 0.082(11) 0.026(8) 0.063(10) -0.004(7) 0.026(10) -0.003(8)

loop_
_atom_type_symbol
_atom_type_description
_atom_type_scat_dispersion_real
_atom_type_scat_dispersion_imag
_atom_type_scat_source
C C 0.0033 0.0016 'International Tables Vol C Tables 4.2.6.8 and 6.1.1.4'
H H 0.0000 0.0000 'International Tables Vol C Tables 4.2.6.8 and 6.1.1.4'
O O 0.0106 0.0060 'International Tables Vol C Tables 4.2.6.8 and 6.1.1.4'
P P 0.1023 0.0942 'International Tables Vol C Tables 4.2.6.8 and 6.1.1.4'

loop_
_geom_angle_atom_site_label_1
_geom_angle_atom_site_label_2
_geom_angle_atom_site_label_3
_geom_angle
_geom_angle_site_symmetry_1
_geom_angle_site_symmetry_3
C17 P1 C38 94.1(4) . .
C17 P1 C18 94.5(4) . .
C38 P1 C18 94.0(5) . .
C49 P2 C62 94.4(5) . .
C49 P2 C30 93.3(5) . .
C62 P2 C30 93.4(5) . .
C34 O1 C16 115.2(7) . .
C4 O2 C20 114.9(7) . .
C3 O3 C37 114.3(7) . .
C51 O4 C35 115.1(7) . .
C10 O5 C28 112.8(7) . .
C9 O6 C12 115.9(7) . .
C31 C1 C4 118.9(9) . .
C31 C1 C33 120.8(9) . .
C4 C1 C33 120.2(9) . .
C12 C2 C19 115.4(9) . .
C12 C2 C44 123.4(9) . .
C19 C2 C44 121.0(9) . .
C17 C3 O3 120.2(9) . .
C17 C3 C11 120.5(9) . .
O3 C3 C11 119.3(9) . .
C38 C4 O2 121.1(8) . .
C38 C4 C1 119.0(9) . .
O2 C4 C1 119.7(8) . .
C27 C5 C35 117.0(9) . .
C27 C5 C55 122.6(9) . .
C35 C5 C55 120.4(9) . .
C44 C6 C7 177.4(12) . .
C22 C7 C66 118.8(10) . .
C22 C7 C6 120.9(9) . .
C66 C7 C6 120.2(10) . .
C13 C8 C70 120.2(10) . .
C13 C8 H1 119.9 . .
C70 C8 H1 119.9 . .
C17 C9 C26 121.2(9) . .
C17 C9 O6 119.9(9) . .
C26 C9 O6 118.8(8) . .
C30 C10 O5 122.0(9) . .
C30 C10 C15 121.5(10) . .
O5 C10 C15 116.4(9) . .
C40 C11 C3 117.8(9) . .
C40 C11 C64 122.9(9) . .
C3 C11 C64 119.3(9) . .
C18 C12 C2 122.7(9) . .
C18 C12 O6 119.0(8) . .
C2 C12 O6 118.3(9) . .
C8 C13 C39 119.8(10) . .
C8 C13 C58 119.7(11) . .
C39 C13 C58 120.5(10) . .
C65 C14 C63 120.3(11) . .
C65 C14 C60 121.9(10) . .
C63 C14 C60 117.8(10) . .
C54 C15 C56 121.9(10) . .
C54 C15 C10 116.0(9) . .
C56 C15 C10 122.0(10) . .
C29 C16 C62 121.6(9) . .
C29 C16 O1 119.0(9) . .
C62 C16 O1 119.4(10) . .
C9 C17 C3 119.5(9) . .
C9 C17 P1 120.7(8) . .
C3 C17 P1 119.3(7) . .
C20 C18 C12 117.6(9) . .
C20 C18 P1 121.0(8) . .
C12 C18 P1 120.3(8) . .
C32 C19 C2 122.5(9) . .
C32 C19 H2 118.7 . .
C2 C19 H2 118.7 . .
C32 C20 C18 122.2(9) . .
C32 C20 O2 119.5(9) . .
C18 C20 O2 118.2(9) . .
C48 C21 C68 120.3(10) . .
C48 C21 C43 119.3(10) . .
C68 C21 C43 120.5(9) . .
C53 C22 C7 121.1(10) . .
C53 C22 H3 119.5 . .
C7 C22 H3 119.5 . .
C41 C23 C73 119.6(10) . .
C41 C23 C42 120.7(10) . .
C73 C23 C42 119.7(10) . .
C47 C24 C36 123.5(10) . .
C47 C24 H4 118.2 . .
C36 C24 H4 118.2 . .
C37 C25 C31 119.3(9) . .
C37 C25 H5 120.4 . .
C31 C25 H5 120.4 . .
C9 C26 C40 118.3(9) . .
C9 C26 H6 120.9 . .
C40 C26 H6 120.9 . .
C5 C27 C29 122.6(9) . .
C5 C27 H7 118.7 . .
C29 C27 H7 118.7 . .
C49 C28 C47 122.2(9) . .
C49 C28 O5 120.4(9) . .
C47 C28 O5 117.3(9) . .
C16 C29 C27 117.3(9) . .
C16 C29 H8 121.4 . .
C27 C29 H8 121.4 . .
C10 C30 C51 119.6(9) . .
C10 C30 P2 120.1(8) . .
C51 C30 P2 120.1(8) . .
C1 C31 C25 121.1(10) . .
C1 C31 H9 119.4 . .
C25 C31 H9 119.4 . .
C20 C32 C19 118.1(9) . .
C20 C32 H10 120.9 . .
C19 C32 H10 120.9 . .
C58 C33 C1 177.1(11) . .
C49 C34 O1 119.3(9) . .
C49 C34 C36 121.3(9) . .
O1 C34 C36 119.4(9) . .
C62 C35 C5 122.8(9) . .
C62 C35 O4 118.9(9) . .
C5 C35 O4 118.3(9) . .
C24 C36 C34 116.5(10) . .
C24 C36 C72 122.8(11) . .
C34 C36 C72 120.6(9) . .
C25 C37 C38 120.7(10) . .
C25 C37 O3 120.2(9) . .
C38 C37 O3 119.1(9) . .
C4 C38 C37 120.2(9) . .
C4 C38 P1 119.1(8) . .
C37 C38 P1 120.3(8) . .
C74 C39 C13 119.5(10) . .
C74 C39 H11 120.2 . .
C13 C39 H11 120.2 . .
C11 C40 C26 121.9(9) . .
C11 C40 H12 119.1 . .
C26 C40 H12 119.1 . .
C23 C41 C80 120.4(11) . .
C23 C41 H13 119.8 . .
C80 C41 H13 119.8 . .
C64 C42 C23 177.0(11) . .
C55 C43 C21 176.7(12) . .
C6 C44 C2 179.0(13) . .
C75 C45 C61 120.3(10) . .
C75 C45 C52 119.2(10) . .
C61 C45 C52 120.5(10) . .
C83 C46 C76 119.8(11) . .
C83 C46 H14 120.1 . .
C76 C46 H14 120.1 . .
C24 C47 C28 117.1(10) . .
C24 C47 H15 121.4 . .
C28 C47 H15 121.4 . .
C21 C48 C77 118.5(11) . .
C21 C48 H16 120.8 . .
C77 C48 H16 120.8 . .
C28 C49 C34 118.5(9) . .
C28 C49 P2 120.4(8) . .
C34 C49 P2 120.7(8) . .
C69 C50 C53 121.6(11) . .
C69 C50 H17 119.2 . .
C53 C50 H17 119.2 . .
C59 C51 C30 121.4(10) . .
C59 C51 O4 119.0(9) . .
C30 C51 O4 119.5(9) . .
C56 C52 C45 178.0(12) . .
C50 C53 C22 119.1(11) . .
C50 C53 H18 120.5 . .
C22 C53 H18 120.5 . .
C59 C54 C15 122.6(10) . .
C59 C54 H19 118.7 . .
C15 C54 H19 118.7 . .
C43 C55 C5 177.4(11) . .
C52 C56 C15 177.9(11) . .
C74 C57 C70 119.2(10) . .
C74 C57 H20 120.4 . .
C70 C57 H20 120.4 . .
C33 C58 C13 176.7(11) . .
C51 C59 C54 118.6(10) . .
C51 C59 H21 120.7 . .
C54 C59 H21 120.7 . .
C72 C60 C14 175.2(13) . .
C45 C61 C79 120.6(11) . .
C45 C61 H22 119.7 . .
C79 C61 H22 119.7 . .
C35 C62 C16 117.7(9) . .
C35 C62 P2 121.9(8) . .
C16 C62 P2 119.8(8) . .
C83 C63 C14 117.4(11) . .
C83 C63 H23 121.3 . .
C14 C63 H23 121.3 . .
C42 C64 C11 177.8(12) . .
C14 C65 C76 121.0(11) . .
C14 C65 H24 119.5 . .
C76 C65 H24 119.5 . .
C69 C66 C7 119.1(10) . .
C69 C66 H25 120.5 . .
C7 C66 H25 120.5 . .
C71 C67 C77 120.3(11) . .
C71 C67 H26 119.9 . .
C77 C67 H26 119.9 . .
C21 C68 C71 121.3(11) . .
C21 C68 H27 119.4 . .
C71 C68 H27 119.4 . .
C50 C69 C66 120.2(10) . .
C50 C69 H28 119.9 . .
C66 C69 H28 119.9 . .
C8 C70 C57 119.9(10) . .
C8 C70 H29 120.0 . .
C57 C70 H29 120.0 . .
C67 C71 C68 119.2(11) . .
C67 C71 H30 120.4 . .
C68 C71 H30 120.4 . .
C60 C72 C36 176.1(13) . .
C82 C73 C23 118.8(11) . .
C82 C73 H31 120.6 . .
C23 C73 H31 120.6 . .
C57 C74 C39 121.3(11) . .
C57 C74 H32 119.4 . .
C39 C74 H32 119.4 . .
C45 C75 C81 119.3(12) . .
C45 C75 H33 120.4 . .
C81 C75 H33 120.4 . .
C65 C76 C46 119.6(11) . .
C65 C76 H34 120.2 . .
C46 C76 H34 120.2 . .
C67 C77 C48 120.5(11) . .
C67 C77 H35 119.8 . .
C48 C77 H35 119.8 . .
C81 C78 C79 121.3(12) . .
C81 C78 H36 119.3 . .
C79 C78 H36 119.3 . .
C78 C79 C61 118.9(12) . .
C78 C79 H37 120.5 . .
C61 C79 H37 120.5 . .
C84 C80 C41 118.8(12) . .
C84 C80 H38 120.6 . .
C41 C80 H38 120.6 . .
C78 C81 C75 119.6(12) . .
C78 C81 H39 120.2 . .
C75 C81 H39 120.2 . .
C84 C82 C73 121.2(12) . .
C84 C82 H40 119.4 . .
C73 C82 H40 119.4 . .
C46 C83 C63 121.9(11) . .
C46 C83 H41 119.0 . .
C63 C83 H41 119.0 . .
C82 C84 C80 121.1(12) . .
C82 C84 H42 119.4 . .
C80 C84 H42 119.4 . .

loop_
_geom_bond_atom_site_label_1
_geom_bond_atom_site_label_2
_geom_bond_distance
_geom_bond_site_symmetry_2
P1 C17 1.794(9) .
P1 C38 1.800(10) .
P1 C18 1.800(9) .
P2 C49 1.778(10) .
P2 C62 1.782(9) .
P2 C30 1.787(10) .
O1 C34 1.398(11) .
O1 C16 1.413(11) .
O2 C4 1.381(11) .
O2 C20 1.428(11) .
O3 C3 1.401(11) .
O3 C37 1.406(11) .
O4 C51 1.405(11) .
O4 C35 1.412(11) .
O5 C10 1.401(12) .
O5 C28 1.421(11) .
O6 C9 1.390(10) .
O6 C12 1.424(11) .
C1 C31 1.378(12) .
C1 C4 1.410(12) .
C1 C33 1.431(13) .
C2 C12 1.384(13) .
C2 C19 1.412(13) .
C2 C44 1.433(14) .
C3 C17 1.396(13) .
C3 C11 1.404(13) .
C4 C38 1.378(13) .
C5 C27 1.371(12) .
C5 C35 1.385(13) .
C5 C55 1.434(14) .
C6 C44 1.183(13) .
C6 C7 1.441(14) .
C7 C22 1.395(13) .
C7 C66 1.403(13) .
C8 C13 1.366(13) .
C8 C70 1.368(13) .
C8 H1 0.9500 .
C9 C17 1.370(12) .
C9 C26 1.388(12) .
C10 C30 1.354(13) .
C10 C15 1.422(14) .
C11 C40 1.387(13) .
C11 C64 1.433(14) .
C12 C18 1.382(13) .
C13 C39 1.381(14) .
C13 C58 1.431(14) .
C14 C65 1.350(14) .
C14 C63 1.409(15) .
C14 C60 1.463(15) .
C15 C54 1.413(13) .
C15 C56 1.416(14) .
C16 C29 1.366(14) .
C16 C62 1.403(13) .
C18 C20 1.375(13) .
C19 C32 1.385(13) .
C19 H2 0.9500 .
C20 C32 1.354(13) .
C21 C48 1.379(14) .
C21 C68 1.382(14) .
C21 C43 1.443(14) .
C22 C53 1.371(13) .
C22 H3 0.9500 .
C23 C41 1.375(14) .
C23 C73 1.412(14) .
C23 C42 1.426(14) .
C24 C47 1.379(14) .
C24 C36 1.388(13) .
C24 H4 0.9500 .
C25 C37 1.356(13) .
C25 C31 1.387(13) .
C25 H5 0.9500 .
C26 C40 1.399(12) .
C26 H6 0.9500 .
C27 C29 1.405(12) .
C27 H7 0.9500 .
C28 C49 1.379(13) .
C28 C47 1.383(13) .
C29 H8 0.9500 .
C30 C51 1.393(13) .
C31 H9 0.9500 .
C32 H10 0.9500 .
C33 C58 1.227(13) .
C34 C49 1.389(13) .
C34 C36 1.406(14) .
C35 C62 1.363(13) .
C36 C72 1.420(15) .
C37 C38 1.392(13) .
C39 C74 1.367(13) .
C39 H11 0.9500 .
C40 H12 0.9500 .
C41 C80 1.402(14) .
C41 H13 0.9500 .
C42 C64 1.194(13) .
C43 C55 1.164(13) .
C45 C75 1.382(14) .
C45 C61 1.383(14) .
C45 C52 1.471(15) .
C46 C83 1.349(14) .
C46 C76 1.379(16) .
C46 H14 0.9500 .
C47 H15 0.9500 .
C48 C77 1.411(15) .
C48 H16 0.9500 .
C50 C69 1.360(15) .
C50 C53 1.369(15) .
C50 H17 0.9500 .
C51 C59 1.369(13) .
C52 C56 1.182(14) .
C53 H18 0.9500 .
C54 C59 1.371(13) .
C54 H19 0.9500 .
C57 C74 1.353(14) .
C57 C70 1.391(13) .
C57 H20 0.9500 .
C59 H21 0.9500 .
C60 C72 1.189(14) .
C61 C79 1.388(14) .
C61 H22 0.9500 .
C63 C83 1.380(15) .
C63 H23 0.9500 .
C65 C76 1.368(14) .
C65 H24 0.9500 .
C66 C69 1.390(15) .
C66 H25 0.9500 .
C67 C71 1.367(14) .
C67 C77 1.393(15) .
C67 H26 0.9500 .
C68 C71 1.392(13) .
C68 H27 0.9500 .
C69 H28 0.9500 .
C70 H29 0.9500 .
C71 H30 0.9500 .
C73 C82 1.386(15) .
C73 H31 0.9500 .
C74 H32 0.9500 .
C75 C81 1.410(16) .
C75 H33 0.9500 .
C76 H34 0.9500 .
C77 H35 0.9500 .
C78 C81 1.367(17) .
C78 C79 1.387(16) .
C78 H36 0.9500 .
C79 H37 0.9500 .
C80 C84 1.386(17) .
C80 H38 0.9500 .
C81 H39 0.9500 .
C82 C84 1.347(17) .
C82 H40 0.9500 .
C83 H41 0.9500 .
C84 H42 0.9500 .

loop_
_geom_torsion_atom_site_label_1
_geom_torsion_atom_site_label_2
_geom_torsion_atom_site_label_3
_geom_torsion_atom_site_label_4
_geom_torsion
_geom_torsion_site_symmetry_1
_geom_torsion_site_symmetry_2
_geom_torsion_site_symmetry_3
_geom_torsion_site_symmetry_4
C37 O3 C3 C17 -46.7(12) . . . .
C37 O3 C3 C11 131.5(10) . . . .
C20 O2 C4 C38 -45.1(12) . . . .
C20 O2 C4 C1 129.2(9) . . . .
C31 C1 C4 C38 -0.1(14) . . . .
C33 C1 C4 C38 -176.5(9) . . . .
C31 C1 C4 O2 -174.5(9) . . . .
C33 C1 C4 O2 9.1(14) . . . .
C12 O6 C9 C17 45.0(11) . . . .
C12 O6 C9 C26 -132.1(9) . . . .
C28 O5 C10 C30 -43.3(12) . . . .
C28 O5 C10 C15 133.0(9) . . . .
C17 C3 C11 C40 3.7(14) . . . .
O3 C3 C11 C40 -174.4(9) . . . .
C17 C3 C11 C64 -177.1(9) . . . .
O3 C3 C11 C64 4.7(14) . . . .
C19 C2 C12 C18 7.2(14) . . . .
C44 C2 C12 C18 -177.9(9) . . . .
C19 C2 C12 O6 -174.1(8) . . . .
C44 C2 C12 O6 0.8(14) . . . .
C9 O6 C12 C18 -45.8(11) . . . .
C9 O6 C12 C2 135.4(9) . . . .
C70 C8 C13 C39 2.7(15) . . . .
C70 C8 C13 C58 -179.4(10) . . . .
C30 C10 C15 C54 1.7(14) . . . .
O5 C10 C15 C54 -174.6(9) . . . .
C30 C10 C15 C56 178.1(9) . . . .
O5 C10 C15 C56 1.7(14) . . . .
C34 O1 C16 C29 -134.3(10) . . . .
C34 O1 C16 C62 46.2(12) . . . .
C26 C9 C17 C3 8.3(14) . . . .
O6 C9 C17 C3 -168.7(8) . . . .
C26 C9 C17 P1 180.0(7) . . . .
O6 C9 C17 P1 2.9(12) . . . .
O3 C3 C17 C9 168.3(8) . . . .
C11 C3 C17 C9 -9.8(14) . . . .
O3 C3 C17 P1 -3.4(12) . . . .
C11 C3 C17 P1 178.4(7) . . . .
C38 P1 C17 C9 -132.2(8) . . . .
C18 P1 C17 C9 -37.9(8) . . . .
C38 P1 C17 C3 39.4(8) . . . .
C18 P1 C17 C3 133.8(8) . . . .
C2 C12 C18 C20 -14.1(14) . . . .
O6 C12 C18 C20 167.1(8) . . . .
C2 C12 C18 P1 177.5(7) . . . .
O6 C12 C18 P1 -1.2(12) . . . .
C17 P1 C18 C20 -131.4(8) . . . .
C38 P1 C18 C20 -36.9(9) . . . .
C17 P1 C18 C12 36.6(8) . . . .
C38 P1 C18 C12 131.0(8) . . . .
C12 C2 C19 C32 0.7(15) . . . .
C44 C2 C19 C32 -174.4(10) . . . .
C12 C18 C20 C32 13.6(14) . . . .
P1 C18 C20 C32 -178.2(8) . . . .
C12 C18 C20 O2 -169.1(8) . . . .
P1 C18 C20 O2 -0.8(12) . . . .
C4 O2 C20 C32 -134.6(10) . . . .
C4 O2 C20 C18 48.0(11) . . . .
C66 C7 C22 C53 1.1(15) . . . .
C6 C7 C22 C53 -177.3(10) . . . .
C17 C9 C26 C40 -0.8(14) . . . .
O6 C9 C26 C40 176.3(8) . . . .
C35 C5 C27 C29 6.0(15) . . . .
C55 C5 C27 C29 -172.1(10) . . . .
C10 O5 C28 C49 43.8(12) . . . .
C10 O5 C28 C47 -132.3(10) . . . .
C62 C16 C29 C27 -4.0(15) . . . .
O1 C16 C29 C27 176.5(9) . . . .
C5 C27 C29 C16 -4.7(15) . . . .
O5 C10 C30 C51 170.0(9) . . . .
C15 C10 C30 C51 -6.1(14) . . . .
O5 C10 C30 P2 -4.4(13) . . . .
C15 C10 C30 P2 179.4(7) . . . .
C49 P2 C30 C10 40.4(8) . . . .
C62 P2 C30 C10 135.0(8) . . . .
C49 P2 C30 C51 -134.0(8) . . . .
C62 P2 C30 C51 -39.4(8) . . . .
C4 C1 C31 C25 6.9(15) . . . .
C33 C1 C31 C25 -176.7(9) . . . .
C37 C25 C31 C1 -6.7(16) . . . .
C18 C20 C32 C19 -6.2(16) . . . .
O2 C20 C32 C19 176.5(9) . . . .
C2 C19 C32 C20 -1.1(16) . . . .
C16 O1 C34 C49 -44.5(12) . . . .
C16 O1 C34 C36 132.3(10) . . . .
C27 C5 C35 C62 1.4(15) . . . .
C55 C5 C35 C62 179.6(9) . . . .
C27 C5 C35 O4 -176.6(8) . . . .
C55 C5 C35 O4 1.6(14) . . . .
C51 O4 C35 C62 -45.5(12) . . . .
C51 O4 C35 C5 132.5(10) . . . .
C47 C24 C36 C34 5.9(16) . . . .
C47 C24 C36 C72 -173.3(11) . . . .
C49 C34 C36 C24 2.4(15) . . . .
O1 C34 C36 C24 -174.3(9) . . . .
C49 C34 C36 C72 -178.4(10) . . . .
O1 C34 C36 C72 5.0(15) . . . .
C31 C25 C37 C38 -0.4(15) . . . .
C31 C25 C37 O3 179.6(9) . . . .
C3 O3 C37 C25 -131.3(10) . . . .
C3 O3 C37 C38 48.6(12) . . . .
O2 C4 C38 C37 167.4(9) . . . .
C1 C4 C38 C37 -6.9(14) . . . .
O2 C4 C38 P1 -5.0(12) . . . .
C1 C4 C38 P1 -179.3(7) . . . .
C25 C37 C38 C4 7.2(15) . . . .
O3 C37 C38 C4 -172.8(8) . . . .
C25 C37 C38 P1 179.6(8) . . . .
O3 C37 C38 P1 -0.4(12) . . . .
C17 P1 C38 C4 134.7(8) . . . .
C18 P1 C38 C4 39.9(8) . . . .
C17 P1 C38 C37 -37.7(8) . . . .
C18 P1 C38 C37 -132.6(8) . . . .
C8 C13 C39 C74 -2.2(16) . . . .
C58 C13 C39 C74 179.9(10) . . . .
C3 C11 C40 C26 4.0(15) . . . .
C64 C11 C40 C26 -175.2(10) . . . .
C9 C26 C40 C11 -5.5(15) . . . .
C73 C23 C41 C80 -0.5(17) . . . .
C42 C23 C41 C80 178.0(11) . . . .
C36 C24 C47 C28 -8.2(16) . . . .
C49 C28 C47 C24 2.3(15) . . . .
O5 C28 C47 C24 178.3(8) . . . .
C68 C21 C48 C77 -0.2(16) . . . .
C43 C21 C48 C77 -179.4(10) . . . .
C47 C28 C49 C34 5.5(14) . . . .
O5 C28 C49 C34 -170.4(9) . . . .
C47 C28 C49 P2 179.0(8) . . . .
O5 C28 C49 P2 3.1(12) . . . .
O1 C34 C49 C28 168.9(9) . . . .
C36 C34 C49 C28 -7.8(14) . . . .
O1 C34 C49 P2 -4.6(12) . . . .
C36 C34 C49 P2 178.7(8) . . . .
C62 P2 C49 C28 -133.1(8) . . . .
C30 P2 C49 C28 -39.4(8) . . . .
C62 P2 C49 C34 40.2(8) . . . .
C30 P2 C49 C34 133.9(8) . . . .
C10 C30 C51 C59 6.5(15) . . . .
P2 C30 C51 C59 -179.0(8) . . . .
C10 C30 C51 O4 -170.1(9) . . . .
P2 C30 C51 O4 4.3(13) . . . .
C35 O4 C51 C59 -132.3(10) . . . .
C35 O4 C51 C30 44.4(12) . . . .
C69 C50 C53 C22 -1.4(18) . . . .
C7 C22 C53 C50 -1.2(16) . . . .
C56 C15 C54 C59 -173.8(10) . . . .
C10 C15 C54 C59 2.5(15) . . . .
C30 C51 C59 C54 -2.3(15) . . . .
O4 C51 C59 C54 174.3(9) . . . .
C15 C54 C59 C51 -2.2(16) . . . .
C75 C45 C61 C79 1.2(17) . . . .
C52 C45 C61 C79 -179.3(10) . . . .
C5 C35 C62 C16 -9.5(14) . . . .
O4 C35 C62 C16 168.4(9) . . . .
C5 C35 C62 P2 179.6(8) . . . .
O4 C35 C62 P2 -2.5(13) . . . .
C29 C16 C62 C35 10.8(15) . . . .
O1 C16 C62 C35 -169.7(9) . . . .
C29 C16 C62 P2 -178.1(8) . . . .
O1 C16 C62 P2 1.4(13) . . . .
C49 P2 C62 C35 132.6(9) . . . .
C30 P2 C62 C35 39.0(9) . . . .
C49 P2 C62 C16 -38.1(8) . . . .
C30 P2 C62 C16 -131.7(8) . . . .
C65 C14 C63 C83 0.8(18) . . . .
C60 C14 C63 C83 -177.5(11) . . . .
C63 C14 C65 C76 -0.3(18) . . . .
C60 C14 C65 C76 177.9(11) . . . .
C22 C7 C66 C69 1.5(15) . . . .
C6 C7 C66 C69 179.9(10) . . . .
C48 C21 C68 C71 1.3(16) . . . .
C43 C21 C68 C71 -179.5(10) . . . .
C53 C50 C69 C66 4.1(18) . . . .
C7 C66 C69 C50 -4.1(16) . . . .
C13 C8 C70 C57 -1.6(15) . . . .
C74 C57 C70 C8 0.0(16) . . . .
C77 C67 C71 C68 -1.0(17) . . . .
C21 C68 C71 C67 -0.7(17) . . . .
C41 C23 C73 C82 0.1(15) . . . .
C42 C23 C73 C82 -178.4(11) . . . .
C70 C57 C74 C39 0.5(17) . . . .
C13 C39 C74 C57 0.6(17) . . . .
C61 C45 C75 C81 -2.1(17) . . . .
C52 C45 C75 C81 178.4(10) . . . .
C14 C65 C76 C46 0.0(19) . . . .
C83 C46 C76 C65 0(2) . . . .
C71 C67 C77 C48 2.1(18) . . . .
C21 C48 C77 C67 -1.5(17) . . . .
C81 C78 C79 C61 -0.4(18) . . . .
C45 C61 C79 C78 0.1(17) . . . .
C23 C41 C80 C84 1.9(19) . . . .
C79 C78 C81 C75 -0.5(19) . . . .
C45 C75 C81 C78 1.8(18) . . . .
C23 C73 C82 C84 -1.3(17) . . . .
C76 C46 C83 C63 1(2) . . . .
C14 C63 C83 C46 -1.0(19) . . . .
C73 C82 C84 C80 3(2) . . . .
C41 C80 C84 C82 -3(2) . . . .

loop_
_platon_squeeze_void_nr
_platon_squeeze_void_average_x
_platon_squeeze_void_average_y
_platon_squeeze_void_average_z
_platon_squeeze_void_volume
_platon_squeeze_void_count_electrons
_platon_squeeze_void_content
1 0.000 0.000 -0.012 121 30 ' '
2 0.000 0.500 0.890 182 44 ' '
3 0.500 0.500 0.898 121 30 ' '
4 0.500 1.000 0.132 182 44 ' '
